data_2020332
loop_
_publ_author_name
'Black, Cameron'
'Lightfoot, Philip'

_publ_section_title
;
 V~2~O~2~F~4~(H~2~O)~2~&#x00B7;H~2~O: a new V^4+^ layer structure related
 to VOF~3~
;
_journal_coeditor_code FN3211
_journal_issue 1
_journal_name_full 'Acta Crystallographica Section C'
_journal_page_first 80
_journal_page_last 83
_journal_paper_doi 10.1107/S2053229615024122
_journal_volume 72
_journal_year 2016
_chemical_formula_iupac 'V2 O2 F4 (H2 O)2, H2 O'
_chemical_formula_sum 'F4 H6 O5 V2'
_chemical_formula_weight 263.93
_chemical_name_systematic
;
Diaquatetra-\m-fluorido-dioxidodivanadium(IV) monohydrate
;
_space_group_IT_number 15
_symmetry_cell_setting monoclinic
_symmetry_space_group_name_Hall '-C 2yc'
_symmetry_space_group_name_H-M 'C 1 2/c 1'
_atom_sites_solution_hydrogens geom
_atom_sites_solution_primary direct
_atom_sites_solution_secondary difmap
_cell_angle_alpha 90.00
_cell_angle_beta 103.24(2)
_cell_angle_gamma 90.00
_cell_formula_units_Z 4
_cell_length_a 14.453(8)
_cell_length_b 4.8879(19)
_cell_length_c 9.663(5)
_cell_measurement_reflns_used 1673
_cell_measurement_temperature 173(2)
_cell_measurement_theta_max 28.9
_cell_measurement_theta_min 3.5
_cell_volume 664.5(6)
_computing_cell_refinement
;
CrystalClear (Rigaku, 2004)
;
_computing_data_collection
;
CrystalClear (Rigaku, 2004)
;
_computing_data_reduction
;
CrystalClear (Rigaku, 2004)
;
_computing_molecular_graphics
;
DIAMOND (Brandenburg, 2009)
;
_computing_publication_material
;
WinGX (Farrugia, 2012) and PLATON (Spek, 2009)
;
_computing_structure_refinement
;
SHELXL97 (Sheldrick, 2008)
;
_computing_structure_solution
;
SHELXS97 (Sheldrick, 2008)
;
_diffrn_ambient_temperature 173(2)
_diffrn_measured_fraction_theta_full 0.997
_diffrn_measured_fraction_theta_max 0.995
_diffrn_measurement_device_type 'Rigaku SCXmini'
_diffrn_measurement_method dtprofit.ref
_diffrn_radiation_monochromator graphite
_diffrn_radiation_source 'fine-focus sealed tube'
_diffrn_radiation_type MoK\a
_diffrn_radiation_wavelength 0.71073
_diffrn_reflns_av_R_equivalents 0.1149
_diffrn_reflns_av_sigmaI/netI 0.0822
_diffrn_reflns_limit_h_max 18
_diffrn_reflns_limit_h_min -18
_diffrn_reflns_limit_k_max 6
_diffrn_reflns_limit_k_min -6
_diffrn_reflns_limit_l_max 12
_diffrn_reflns_limit_l_min -12
_diffrn_reflns_number 3138
_diffrn_reflns_theta_full 25.00
_diffrn_reflns_theta_max 27.34
_diffrn_reflns_theta_min 2.90
_diffrn_standards_interval_count 1
_diffrn_standards_interval_time 2
_diffrn_standards_number 1080
_exptl_absorpt_coefficient_mu 2.873
_exptl_absorpt_correction_T_max 1.000
_exptl_absorpt_correction_T_min 0.742
_exptl_absorpt_correction_type multi-scan
_exptl_absorpt_process_details
;
(REQAB; Rigaku, 1998)
;
_exptl_crystal_colour Blue
_exptl_crystal_density_diffrn 2.638
_exptl_crystal_density_method 'not measured'
_exptl_crystal_description Block
_exptl_crystal_F_000 512
_exptl_crystal_size_max 0.06
_exptl_crystal_size_mid 0.04
_exptl_crystal_size_min 0.03
_refine_diff_density_max 0.558
_refine_diff_density_min -0.674
_refine_ls_extinction_method none
_refine_ls_goodness_of_fit_ref 1.013
_refine_ls_hydrogen_treatment refall
_refine_ls_matrix_type full
_refine_ls_number_parameters 63
_refine_ls_number_reflns 750
_refine_ls_number_restraints 0
_refine_ls_restrained_S_all 1.013
_refine_ls_R_factor_all 0.0577
_refine_ls_R_factor_gt 0.0348
_refine_ls_shift/su_max 0.030
_refine_ls_shift/su_mean 0.007
_refine_ls_structure_factor_coef Fsqd
_refine_ls_weighting_details 'calc w=1/[\s^2^(Fo^2^)+(0.0095P)^2^+0.0000P] where P=(Fo^2^+2Fc^2^)/3'
_refine_ls_weighting_scheme calc
_refine_ls_wR_factor_gt 0.0629
_refine_ls_wR_factor_ref 0.0707
_reflns_number_gt 585
_reflns_number_total 750
_reflns_threshold_expression >2\s(I)
_cod_data_source_file fn3211sup1.cif
_cod_data_source_block I
_cod_depositor_comments
;Adding full bibliography for 2020332.cif.

 Adding full bibliography for 2020332.cif.
;
_cod_original_sg_symbol_Hall -C2yc
_cod_original_sg_symbol_H-M C2/c
_cod_database_code 2020332
_cod_database_fobs_code 2020332

loop_
_symmetry_equiv_pos_as_xyz
'x, y, z'
'-x, y, -z+1/2'
'x+1/2, y+1/2, z'
'-x+1/2, y+1/2, -z+1/2'
'-x, -y, -z'
'x, -y, z-1/2'
'-x+1/2, -y+1/2, -z'
'x+1/2, -y+1/2, z-1/2'

loop_
_atom_site_type_symbol
_atom_site_label
_atom_site_fract_x
_atom_site_fract_y
_atom_site_fract_z
_atom_site_U_iso_or_equiv
_atom_site_adp_type
_atom_site_calc_flag
_atom_site_refinement_flags
_atom_site_occupancy
_atom_site_symmetry_multiplicity
V V1 0.18501(4) 0.19656(10) 0.61917(6) 0.00822(18) Uani d . 1 1
F F1 0.19765(13) 0.4512(4) 0.4665(2) 0.0113(4) Uani d . 1 1
F F2 0.21071(14) -0.1169(4) 0.7467(2) 0.0125(4) Uani d . 1 1
O O1 0.10702(19) -0.0680(5) 0.4776(3) 0.0133(6) Uani d . 1 1
O O2 0.09784(17) 0.3392(4) 0.6657(3) 0.0136(5) Uani d . 1 1
O O3 0.0000 0.1972(8) 0.2500 0.0137(8) Uani d S 1 2
H H1 0.127(3) -0.201(9) 0.467(5) 0.027(14) Uiso d . 1 1
H H2 0.070(3) -0.001(10) 0.403(5) 0.036(14) Uiso d . 1 1
H H3 0.033(3) 0.292(8) 0.230(6) 0.037(16) Uiso d . 1 1

loop_
_atom_site_aniso_label
_atom_site_aniso_U_11
_atom_site_aniso_U_22
_atom_site_aniso_U_33
_atom_site_aniso_U_12
_atom_site_aniso_U_13
_atom_site_aniso_U_23
V1 0.0096(3) 0.0066(3) 0.0085(3) 0.0004(2) 0.0022(2) 0.0001(2)
F1 0.0159(11) 0.0086(9) 0.0100(10) 0.0018(7) 0.0042(9) 0.0012(8)
F2 0.0149(10) 0.0092(9) 0.0119(12) 0.0009(7) 0.0004(9) 0.0039(8)
O1 0.0166(14) 0.0084(13) 0.0132(15) 0.0010(11) 0.0001(11) -0.0019(12)
O2 0.0137(11) 0.0114(12) 0.0157(15) 0.0022(9) 0.0035(11) -0.0009(10)
O3 0.0150(18) 0.0108(17) 0.015(2) 0.000 0.0032(16) 0.000

loop_
_atom_type_symbol
_atom_type_description
_atom_type_scat_dispersion_real
_atom_type_scat_dispersion_imag
_atom_type_scat_source
V V 0.3005 0.5294 'International Tables Vol C Tables 4.2.6.8 and 6.1.1.4'
O O 0.0106 0.0060 'International Tables Vol C Tables 4.2.6.8 and 6.1.1.4'
F F 0.0171 0.0103 'International Tables Vol C Tables 4.2.6.8 and 6.1.1.4'
H H 0.0000 0.0000 'International Tables Vol C Tables 4.2.6.8 and 6.1.1.4'

loop_
_geom_angle_atom_site_label_1
_geom_angle_atom_site_label_2
_geom_angle_atom_site_label_3
_geom_angle_site_symmetry_1
_geom_angle_site_symmetry_3
_geom_angle
O2 V1 F2 . . 102.39(11)
O2 V1 F1 . . 98.60(11)
F2 V1 F1 . . 159.00(9)
O2 V1 F2 . 4_556 98.46(11)
F2 V1 F2 . 4_556 86.65(5)
F1 V1 F2 . 4_556 90.68(9)
O2 V1 O1 . . 96.67(13)
F2 V1 O1 . . 85.48(11)
F1 V1 O1 . . 91.75(11)
F2 V1 O1 4_556 . 164.14(10)
O2 V1 F1 . 7_556 171.78(11)
F2 V1 F1 . 7_556 85.83(8)
F1 V1 F1 . 7_556 73.18(8)
F2 V1 F1 4_556 7_556 81.86(9)
O1 V1 F1 . 7_556 83.84(10)
V1 F1 V1 . 7_556 106.82(8)
V1 F2 V1 . 4_546 141.81(11)

loop_
_geom_bond_atom_site_label_1
_geom_bond_atom_site_label_2
_geom_bond_site_symmetry_2
_geom_bond_distance
V1 O2 . 1.592(2)
V1 F2 . 1.948(2)
V1 F1 . 1.971(2)
V1 F2 4_556 1.972(2)
V1 O1 . 2.027(3)
V1 F1 7_556 2.174(2)
F1 V1 7_556 2.174(2)
F2 V1 4_546 1.972(2)
